data_2022183
loop_
_publ_author_name
'Ma\/lecka, Magdalena'
'Kusz, Joachim'
'Eriksson, Lars'
'Adamus-Grabicka, Angelika'
'Budzisz, El\.zbieta'

_publ_section_title
;
 The relationship between Hirshfeld potential and cytotoxic activity: a
 study along a series of flavonoid and chromanone derivatives
;
_journal_coeditor_code YF3205
_journal_issue 8
_journal_name_full 'Acta Crystallographica Section C'
_journal_page_first
;
;
_journal_paper_doi 10.1107/S205322962000813X
_journal_volume 76
_journal_year 2020
_chemical_formula_iupac 'C23 H18 O3'
_chemical_formula_moiety 'C23 H18 O3'
_chemical_formula_sum 'C23 H18 O3'
_chemical_formula_weight 342.37
_chemical_name_systematic
;
(<i>E</i>)-3-(4-Methoxybenzylidene)-2-phenylchroman-4-one
;
_space_group_crystal_system monoclinic
_space_group_IT_number 14
_space_group_name_Hall '-P 2yn'
_space_group_name_H-M_alt 'P 1 21/n 1'
_atom_sites_solution_hydrogens geom
_audit_creation_method SHELXL-2014/7
_cell_angle_alpha 90
_cell_angle_beta 97.1560(10)
_cell_angle_gamma 90
_cell_formula_units_Z 12
_cell_length_a 23.4111(3)
_cell_length_b 8.00270(10)
_cell_length_c 28.1094(5)
_cell_measurement_reflns_used 7810
_cell_measurement_temperature 100(2)
_cell_measurement_theta_max 74.1110
_cell_measurement_theta_min 2.5930
_cell_volume 5225.33(13)
_computing_cell_refinement
;
CrysAlis PRO (Agilent, 2013)
;
_computing_data_collection
;
CrysAlis PRO (Agilent, 2013)
;
_computing_data_reduction
;
CrysAlis PRO (Agilent, 2013)
;
_computing_molecular_graphics
;
DIAMOND (Brandenburg & Putz, 1999)
;
_computing_publication_material
;
SHELXL2014 (Sheldrick, 2015b) and
publCIF (Westrip, 2010)
;
_computing_structure_refinement
;
SHELXL2014 (Sheldrick, 2015b)
;
_computing_structure_solution
;
SHELXS (Sheldrick, 2015a)
;
_diffrn_ambient_temperature 100(2)
_diffrn_measured_fraction_theta_full 0.989
_diffrn_measured_fraction_theta_max 0.989
_diffrn_measurement_device_type 'Rigaku OD SuperNova Dual source diffractometer with an Atlas detector'
_diffrn_measurement_method '\w scans'
_diffrn_radiation_type CuK\a
_diffrn_radiation_wavelength 1.54184
_diffrn_reflns_av_R_equivalents 0.0223
_diffrn_reflns_av_unetI/netI 0.0319
_diffrn_reflns_limit_h_max 28
_diffrn_reflns_limit_h_min -26
_diffrn_reflns_limit_k_max 7
_diffrn_reflns_limit_k_min -9
_diffrn_reflns_limit_l_max 30
_diffrn_reflns_limit_l_min -33
_diffrn_reflns_number 15971
_diffrn_reflns_theta_full 67.497
_diffrn_reflns_theta_max 67.497
_diffrn_reflns_theta_min 2.319
_exptl_absorpt_coefficient_mu 0.687
_exptl_absorpt_correction_T_max 1.00000
_exptl_absorpt_correction_T_min 0.99650
_exptl_absorpt_correction_type multi-scan
_exptl_absorpt_process_details
;
(CrysAlis PRO; Agilent, 2013)
;
_exptl_crystal_colour colorless
_exptl_crystal_density_diffrn 1.306
_exptl_crystal_description needle
_exptl_crystal_F_000 2160
_exptl_crystal_size_max 0.28
_exptl_crystal_size_mid 0.1
_exptl_crystal_size_min 0.08
_refine_diff_density_max 0.204
_refine_diff_density_min -0.206
_refine_ls_extinction_method none
_refine_ls_goodness_of_fit_ref 1.011
_refine_ls_hydrogen_treatment constr
_refine_ls_matrix_type full
_refine_ls_number_parameters 706
_refine_ls_number_reflns 9323
_refine_ls_number_restraints 0
_refine_ls_restrained_S_all 1.011
_refine_ls_R_factor_all 0.0468
_refine_ls_R_factor_gt 0.0380
_refine_ls_shift/su_max 0.001
_refine_ls_shift/su_mean 0.000
_refine_ls_structure_factor_coef Fsqd
_refine_ls_weighting_details 'w=1/[\s^2^(Fo^2^)+(0.0515P)^2^+0.9818P] where P=(Fo^2^+2Fc^2^)/3'
_refine_ls_weighting_scheme calc
_refine_ls_wR_factor_gt 0.0967
_refine_ls_wR_factor_ref 0.1037
_reflns_number_gt 7742
_reflns_number_total 9323
_reflns_threshold_expression 'I > 2\s(I)'
_cod_data_source_file yf3205sup1.cif
_cod_data_source_block compound_IV_AAG2
_cod_original_sg_symbol_H-M 'P 21/n'
_cod_database_code 2022183
_shelx_space_group_comment
;
The symmetry employed for this shelxl refinement is uniquely defined
by the following loop, which should always be used as a source of
symmetry information in preference to the above space-group names.
They are only intended as comments.
;

loop_
_space_group_symop_operation_xyz
'x, y, z'
'-x+1/2, y+1/2, -z+1/2'
'-x, -y, -z'
'x-1/2, -y-1/2, z-1/2'

loop_
_atom_site_type_symbol
_atom_site_label
_atom_site_fract_x
_atom_site_fract_y
_atom_site_fract_z
_atom_site_U_iso_or_equiv
_atom_site_adp_type
_atom_site_calc_flag
_atom_site_occupancy
_atom_site_disorder_assembly
_atom_site_disorder_group
O O1 0.10459(3) 0.83638(11) 0.53474(3) 0.01769(18) Uani d 1 . .
O O4 0.26145(4) 0.77397(13) 0.48650(3) 0.0270(2) Uani d 1 . .
O O3 0.31526(4) 0.78657(13) 0.78489(3) 0.0293(2) Uani d 1 . .
C C5 0.16094(5) 0.81050(15) 0.46836(4) 0.0195(3) Uani d 1 . .
C C4 0.21516(5) 0.80412(15) 0.50102(4) 0.0190(3) Uani d 1 . .
C C6 0.16063(6) 0.79075(18) 0.41871(5) 0.0248(3) Uani d 1 . .
H H6 0.1960 0.7805 0.4057 0.030 Uiso calc 1 . .
C C3 0.21023(5) 0.83055(14) 0.55297(4) 0.0171(2) Uani d 1 . .
C C17 0.25594(5) 0.78916(15) 0.58462(5) 0.0186(2) Uani d 1 . .
H H17 0.2877 0.7476 0.5702 0.022 Uiso calc 1 . .
C C21 0.29676(6) 0.79508(16) 0.73726(5) 0.0221(3) Uani d 1 . .
C C9 0.05653(6) 0.82182(18) 0.45664(5) 0.0253(3) Uani d 1 . .
H H9 0.0210 0.8326 0.4694 0.030 Uiso calc 1 . .
C C19 0.23508(5) 0.88924(15) 0.66704(4) 0.0187(2) Uani d 1 . .
H H19 0.2033 0.9545 0.6534 0.022 Uiso calc 1 . .
C C23 0.31335(5) 0.70289(17) 0.65885(5) 0.0229(3) Uani d 1 . .
H H23 0.3355 0.6391 0.6393 0.028 Uiso calc 1 . .
C C18 0.26619(5) 0.79578(15) 0.63689(5) 0.0192(3) Uani d 1 . .
C C16 0.10377(5) 1.16182(16) 0.58418(5) 0.0214(3) Uani d 1 . .
H H16 0.0767 1.0927 0.5973 0.026 Uiso calc 1 . .
C C2 0.15441(5) 0.89981(15) 0.56591(4) 0.0162(2) Uani d 1 . .
H H2 0.1505 0.8617 0.5992 0.019 Uiso calc 1 . .
C C14 0.13611(6) 1.43522(16) 0.56434(5) 0.0252(3) Uani d 1 . .
H H14 0.1310 1.5530 0.5636 0.030 Uiso calc 1 . .
C C15 0.09655(6) 1.33437(17) 0.58351(5) 0.0251(3) Uani d 1 . .
H H15 0.0646 1.3830 0.5961 0.030 Uiso calc 1 . .
C C10 0.10837(5) 0.82584(15) 0.48687(4) 0.0184(2) Uani d 1 . .
C C11 0.15050(5) 1.08964(15) 0.56562(4) 0.0173(2) Uani d 1 . .
C C12 0.19031(5) 1.19147(16) 0.54688(4) 0.0194(3) Uani d 1 . .
H H12 0.2224 1.1431 0.5345 0.023 Uiso calc 1 . .
C C20 0.24966(5) 0.88868(16) 0.71658(5) 0.0202(3) Uani d 1 . .
H H20 0.2276 0.9519 0.7363 0.024 Uiso calc 1 . .
C C13 0.18315(6) 1.36457(17) 0.54629(5) 0.0236(3) Uani d 1 . .
H H13 0.2104 1.4341 0.5336 0.028 Uiso calc 1 . .
C C8 0.05741(6) 0.8019(2) 0.40788(5) 0.0317(3) Uani d 1 . .
H H8 0.0222 0.7989 0.3871 0.038 Uiso calc 1 . .
C C22 0.32840(6) 0.70158(17) 0.70782(5) 0.0251(3) Uani d 1 . .
H H22 0.3603 0.6370 0.7215 0.030 Uiso calc 1 . .
C C7 0.10937(6) 0.7862(2) 0.38870(5) 0.0307(3) Uani d 1 . .
H H7 0.1094 0.7724 0.3551 0.037 Uiso calc 1 . .
C C211 0.28785(6) 0.8935(2) 0.81596(5) 0.0321(3) Uani d 1 . .
H H21A 0.2464 0.8712 0.8119 0.048 Uiso calc 1 . .
H H21B 0.2946 1.0105 0.8080 0.048 Uiso calc 1 . .
H H21C 0.3038 0.8721 0.8493 0.048 Uiso calc 1 . .
O O31 0.56062(3) 0.27594(11) 0.79683(3) 0.01768(18) Uani d 1 . .
O O34 0.40526(4) 0.20680(13) 0.84703(3) 0.0264(2) Uani d 1 . .
C C40 0.55790(5) 0.26249(15) 0.84483(4) 0.0185(2) Uani d 1 . .
O O33 0.34425(4) 0.32326(14) 0.55019(3) 0.0311(2) Uani d 1 . .
C C41 0.51536(5) 0.53223(15) 0.76805(4) 0.0174(2) Uani d 1 . .
C C42 0.47572(6) 0.63647(16) 0.78610(4) 0.0209(3) Uani d 1 . .
H H42 0.4431 0.5901 0.7983 0.025 Uiso calc 1 . .
C C33 0.45460(5) 0.27542(15) 0.78040(4) 0.0175(2) Uani d 1 . .
C C46 0.56266(6) 0.60212(17) 0.74971(5) 0.0228(3) Uani d 1 . .
H H46 0.5895 0.5315 0.7369 0.027 Uiso calc 1 . .
C C48 0.39692(5) 0.26975(16) 0.69692(5) 0.0194(3) Uani d 1 . .
C C36 0.50724(6) 0.22330(17) 0.91374(5) 0.0244(3) Uani d 1 . .
H H36 0.4722 0.2119 0.9272 0.029 Uiso calc 1 . .
C C47 0.40779(5) 0.24452(15) 0.74877(5) 0.0192(3) Uani d 1 . .
H H47 0.3763 0.1982 0.7625 0.023 Uiso calc 1 . .
C C52 0.33472(6) 0.19928(18) 0.62375(5) 0.0274(3) Uani d 1 . .
H H52 0.3035 0.1363 0.6081 0.033 Uiso calc 1 . .
C C35 0.50597(5) 0.24518(15) 0.86402(5) 0.0196(3) Uani d 1 . .
C C43 0.48379(6) 0.80906(17) 0.78637(5) 0.0267(3) Uani d 1 . .
H H43 0.4567 0.8801 0.7987 0.032 Uiso calc 1 . .
C C34 0.45110(5) 0.24053(15) 0.83209(5) 0.0191(3) Uani d 1 . .
C C45 0.57070(6) 0.77351(18) 0.75011(5) 0.0279(3) Uani d 1 . .
H H45 0.6031 0.8203 0.7377 0.034 Uiso calc 1 . .
C C37 0.55895(6) 0.2183(2) 0.94308(5) 0.0305(3) Uani d 1 . .
H H37 0.5596 0.2035 0.9767 0.037 Uiso calc 1 . .
C C51 0.36454(6) 0.31041(17) 0.59743(5) 0.0223(3) Uani d 1 . .
C C50 0.41129(5) 0.39894(16) 0.62069(5) 0.0200(3) Uani d 1 . .
H H50 0.4324 0.4729 0.6031 0.024 Uiso calc 1 . .
C C44 0.53120(7) 0.87706(17) 0.76868(5) 0.0292(3) Uani d 1 . .
H H44 0.5368 0.9947 0.7692 0.035 Uiso calc 1 . .
C C49 0.42686(5) 0.37853(16) 0.66989(4) 0.0195(3) Uani d 1 . .
H H49 0.4586 0.4400 0.6854 0.023 Uiso calc 1 . .
C C39 0.61035(6) 0.25690(18) 0.87438(5) 0.0252(3) Uani d 1 . .
H H39 0.6456 0.2681 0.8611 0.030 Uiso calc 1 . .
C C32 0.51044(5) 0.34316(15) 0.76700(4) 0.0166(2) Uani d 1 . .
H H32 0.5133 0.3069 0.7333 0.020 Uiso calc 1 . .
C C53 0.35057(6) 0.18097(17) 0.67222(5) 0.0248(3) Uani d 1 . .
H H53 0.3295 0.1059 0.6896 0.030 Uiso calc 1 . .
C C38 0.61048(6) 0.2350(2) 0.92305(5) 0.0310(3) Uani d 1 . .
H H38 0.6461 0.2311 0.9433 0.037 Uiso calc 1 . .
C C511 0.36840(6) 0.4486(2) 0.52261(5) 0.0298(3) Uani d 1 . .
H H51A 0.4095 0.4262 0.5222 0.045 Uiso calc 1 . .
H H51B 0.3636 0.5585 0.5370 0.045 Uiso calc 1 . .
H H51C 0.3487 0.4473 0.4897 0.045 Uiso calc 1 . .
O O61 0.22635(4) 0.40047(11) 0.13133(3) 0.01906(19) Uani d 1 . .
O O64 0.07332(4) 0.32928(14) 0.18334(3) 0.0316(2) Uani d 1 . .
O O63 0.01585(4) 0.29424(13) -0.11462(3) 0.0294(2) Uani d 1 . .
C C63 0.12093(5) 0.39015(15) 0.11531(4) 0.0186(3) Uani d 1 . .
C C70 0.22422(5) 0.40593(15) 0.17964(5) 0.0193(3) Uani d 1 . .
C C62 0.17574(5) 0.46126(15) 0.10066(4) 0.0175(2) Uani d 1 . .
H H62 0.1788 0.4219 0.0673 0.021 Uiso calc 1 . .
C C76 0.13695(5) 0.75279(16) 0.11604(5) 0.0208(3) Uani d 1 . .
H H76 0.1035 0.7045 0.1263 0.025 Uiso calc 1 . .
C C77 0.07469(5) 0.34220(15) 0.08504(5) 0.0199(3) Uani d 1 . .
H H77 0.0438 0.3011 0.1006 0.024 Uiso calc 1 . .
C C64 0.11821(5) 0.36726(16) 0.16759(5) 0.0207(3) Uani d 1 . .
C C66 0.17394(6) 0.38554(17) 0.24932(5) 0.0242(3) Uani d 1 . .
H H66 0.1391 0.3727 0.2631 0.029 Uiso calc 1 . .
C C75 0.14402(6) 0.92594(17) 0.11667(5) 0.0242(3) Uani d 1 . .
H H75 0.1153 0.9953 0.1275 0.029 Uiso calc 1 . .
C C65 0.17270(5) 0.38931(15) 0.19937(5) 0.0196(3) Uani d 1 . .
C C74 0.19253(6) 0.99728(16) 0.10159(5) 0.0245(3) Uani d 1 . .
H H74 0.1972 1.1152 0.1023 0.029 Uiso calc 1 . .
C C73 0.23435(6) 0.89628(17) 0.08536(5) 0.0237(3) Uani d 1 . .
H H73 0.2676 0.9450 0.0748 0.028 Uiso calc 1 . .
C C78 0.06315(5) 0.34154(16) 0.03287(5) 0.0201(3) Uani d 1 . .
C C71 0.17897(5) 0.65101(15) 0.10037(4) 0.0179(2) Uani d 1 . .
C C69 0.27641(6) 0.41947(19) 0.20914(5) 0.0278(3) Uani d 1 . .
H H69 0.3115 0.4303 0.1956 0.033 Uiso calc 1 . .
C C83 0.01889(6) 0.23595(17) 0.01259(5) 0.0243(3) Uani d 1 . .
H H83 -0.0016 0.1715 0.0333 0.029 Uiso calc 1 . .
C C79 0.09117(6) 0.43776(16) 0.00123(5) 0.0226(3) Uani d 1 . .
H H79 0.1207 0.5129 0.0137 0.027 Uiso calc 1 . .
C C72 0.22748(5) 0.72430(16) 0.08461(5) 0.0208(3) Uani d 1 . .
H H72 0.2560 0.6555 0.0733 0.025 Uiso calc 1 . .
C C82 0.00403(6) 0.22232(18) -0.03621(5) 0.0261(3) Uani d 1 . .
H H82 -0.0259 0.1487 -0.0488 0.031 Uiso calc 1 . .
C C80 0.07665(6) 0.42563(17) -0.04811(5) 0.0239(3) Uani d 1 . .
H H80 0.0964 0.4915 -0.0689 0.029 Uiso calc 1 . .
C C68 0.27653(6) 0.4169(2) 0.25813(5) 0.0343(3) Uani d 1 . .
H H68 0.3120 0.4266 0.2784 0.041 Uiso calc 1 . .
C C811 0.04246(6) 0.3967(2) -0.14750(5) 0.0337(3) Uani d 1 . .
H H81A 0.0339 0.5144 -0.1420 0.051 Uiso calc 1 . .
H H81B 0.0275 0.3661 -0.1805 0.051 Uiso calc 1 . .
H H81C 0.0842 0.3794 -0.1425 0.051 Uiso calc 1 . .
C C67 0.22546(6) 0.4003(2) 0.27861(5) 0.0314(3) Uani d 1 . .
H H67 0.2262 0.3993 0.3125 0.038 Uiso calc 1 . .
C C81 0.03315(6) 0.31704(17) -0.06707(5) 0.0228(3) Uani d 1 . .

loop_
_atom_site_aniso_label
_atom_site_aniso_U_11
_atom_site_aniso_U_22
_atom_site_aniso_U_33
_atom_site_aniso_U_12
_atom_site_aniso_U_13
_atom_site_aniso_U_23
O1 0.0148(4) 0.0201(4) 0.0181(4) -0.0028(3) 0.0019(3) -0.0018(3)
O4 0.0196(5) 0.0398(6) 0.0227(5) 0.0045(4) 0.0063(4) 0.0012(4)
O3 0.0321(5) 0.0350(5) 0.0194(5) 0.0056(4) -0.0023(4) 0.0010(4)
C5 0.0205(6) 0.0170(6) 0.0211(6) -0.0014(5) 0.0033(5) 0.0018(5)
C4 0.0195(6) 0.0168(6) 0.0212(6) -0.0001(5) 0.0048(5) 0.0024(5)
C6 0.0235(7) 0.0295(7) 0.0221(7) -0.0030(5) 0.0051(5) 0.0015(5)
C3 0.0180(6) 0.0133(5) 0.0202(6) -0.0011(5) 0.0034(5) 0.0006(5)
C17 0.0172(6) 0.0157(6) 0.0233(6) 0.0006(5) 0.0044(5) -0.0010(5)
C21 0.0230(6) 0.0228(6) 0.0194(6) -0.0039(5) -0.0017(5) 0.0007(5)
C9 0.0177(6) 0.0333(7) 0.0248(7) -0.0030(5) 0.0024(5) 0.0004(6)
C19 0.0160(6) 0.0176(6) 0.0220(6) -0.0002(5) 0.0005(5) 0.0008(5)
C23 0.0195(6) 0.0241(6) 0.0246(7) 0.0034(5) 0.0005(5) -0.0023(5)
C18 0.0165(6) 0.0175(6) 0.0232(6) -0.0020(5) 0.0008(5) 0.0004(5)
C16 0.0197(6) 0.0207(6) 0.0238(6) -0.0002(5) 0.0029(5) -0.0011(5)
C2 0.0148(6) 0.0172(6) 0.0160(6) -0.0009(5) -0.0002(4) -0.0001(4)
C14 0.0316(7) 0.0158(6) 0.0265(7) 0.0016(5) -0.0029(5) -0.0006(5)
C15 0.0235(7) 0.0224(7) 0.0290(7) 0.0047(5) 0.0012(5) -0.0035(5)
C10 0.0217(6) 0.0161(6) 0.0178(6) -0.0021(5) 0.0035(5) 0.0015(5)
C11 0.0176(6) 0.0180(6) 0.0153(6) 0.0010(5) -0.0016(4) 0.0001(5)
C12 0.0201(6) 0.0197(6) 0.0180(6) -0.0013(5) 0.0009(5) -0.0004(5)
C20 0.0193(6) 0.0198(6) 0.0217(6) -0.0024(5) 0.0032(5) -0.0008(5)
C13 0.0285(7) 0.0195(6) 0.0221(6) -0.0040(5) 0.0005(5) 0.0023(5)
C8 0.0233(7) 0.0474(9) 0.0232(7) -0.0053(6) -0.0024(5) 0.0018(6)
C22 0.0219(6) 0.0256(7) 0.0266(7) 0.0052(5) -0.0023(5) 0.0013(5)
C7 0.0299(7) 0.0441(8) 0.0177(6) -0.0063(6) 0.0013(5) 0.0012(6)
C211 0.0318(7) 0.0444(9) 0.0197(7) 0.0020(7) 0.0012(5) -0.0018(6)
O31 0.0153(4) 0.0193(4) 0.0186(4) 0.0028(3) 0.0028(3) 0.0012(3)
O34 0.0194(5) 0.0377(5) 0.0231(5) -0.0037(4) 0.0069(4) 0.0002(4)
C40 0.0219(6) 0.0154(6) 0.0185(6) 0.0019(5) 0.0035(5) -0.0017(5)
O33 0.0304(5) 0.0389(6) 0.0217(5) -0.0076(4) -0.0052(4) 0.0028(4)
C41 0.0184(6) 0.0182(6) 0.0147(5) -0.0008(5) -0.0018(4) -0.0005(5)
C42 0.0234(6) 0.0201(6) 0.0184(6) 0.0018(5) -0.0002(5) -0.0004(5)
C33 0.0181(6) 0.0141(5) 0.0206(6) 0.0010(5) 0.0043(5) -0.0014(5)
C46 0.0210(6) 0.0219(6) 0.0251(6) -0.0016(5) 0.0013(5) 0.0010(5)
C48 0.0162(6) 0.0197(6) 0.0222(6) 0.0006(5) 0.0020(5) -0.0019(5)
C36 0.0236(7) 0.0304(7) 0.0201(6) 0.0027(5) 0.0059(5) -0.0010(5)
C47 0.0180(6) 0.0168(6) 0.0235(6) -0.0008(5) 0.0050(5) -0.0006(5)
C52 0.0226(6) 0.0297(7) 0.0283(7) -0.0068(6) -0.0029(5) -0.0007(6)
C35 0.0201(6) 0.0176(6) 0.0214(6) 0.0006(5) 0.0038(5) -0.0014(5)
C43 0.0361(8) 0.0201(6) 0.0227(7) 0.0062(6) -0.0013(5) -0.0021(5)
C34 0.0195(6) 0.0165(6) 0.0219(6) 0.0004(5) 0.0049(5) -0.0029(5)
C45 0.0283(7) 0.0238(7) 0.0303(7) -0.0072(6) -0.0014(5) 0.0051(6)
C37 0.0293(7) 0.0443(9) 0.0177(6) 0.0058(6) 0.0022(5) -0.0009(6)
C51 0.0211(6) 0.0243(6) 0.0206(6) 0.0031(5) -0.0010(5) -0.0014(5)
C50 0.0183(6) 0.0192(6) 0.0227(6) 0.0018(5) 0.0034(5) 0.0006(5)
C44 0.0411(8) 0.0171(6) 0.0266(7) -0.0035(6) -0.0065(6) 0.0005(5)
C49 0.0163(6) 0.0193(6) 0.0222(6) 0.0001(5) 0.0003(5) -0.0021(5)
C39 0.0175(6) 0.0325(7) 0.0258(7) 0.0033(5) 0.0033(5) -0.0013(6)
C32 0.0152(6) 0.0178(6) 0.0167(6) 0.0011(5) 0.0015(4) -0.0003(5)
C53 0.0209(6) 0.0265(7) 0.0264(7) -0.0045(5) 0.0001(5) 0.0027(5)
C38 0.0218(7) 0.0453(9) 0.0245(7) 0.0047(6) -0.0023(5) -0.0015(6)
C511 0.0240(7) 0.0426(8) 0.0220(7) -0.0002(6) 0.0003(5) 0.0053(6)
O61 0.0178(4) 0.0199(4) 0.0201(4) 0.0030(3) 0.0051(3) 0.0015(3)
O64 0.0210(5) 0.0501(6) 0.0242(5) -0.0092(4) 0.0054(4) 0.0043(5)
O63 0.0277(5) 0.0389(6) 0.0208(5) -0.0022(4) -0.0005(4) -0.0014(4)
C63 0.0205(6) 0.0139(5) 0.0219(6) 0.0001(5) 0.0044(5) 0.0010(5)
C70 0.0220(6) 0.0153(6) 0.0210(6) 0.0019(5) 0.0041(5) 0.0010(5)
C62 0.0179(6) 0.0175(6) 0.0173(6) 0.0008(5) 0.0028(4) 0.0006(5)
C76 0.0209(6) 0.0213(6) 0.0202(6) -0.0002(5) 0.0027(5) 0.0004(5)
C77 0.0193(6) 0.0175(6) 0.0235(6) -0.0004(5) 0.0051(5) 0.0012(5)
C64 0.0211(6) 0.0191(6) 0.0224(6) -0.0015(5) 0.0049(5) 0.0011(5)
C66 0.0224(6) 0.0279(7) 0.0233(7) -0.0007(5) 0.0061(5) 0.0029(5)
C75 0.0281(7) 0.0203(6) 0.0237(6) 0.0050(5) 0.0015(5) -0.0017(5)
C65 0.0203(6) 0.0160(6) 0.0228(6) 0.0004(5) 0.0040(5) 0.0013(5)
C74 0.0316(7) 0.0157(6) 0.0243(6) -0.0016(5) -0.0041(5) 0.0006(5)
C73 0.0230(6) 0.0218(6) 0.0255(7) -0.0058(5) -0.0009(5) 0.0038(5)
C78 0.0186(6) 0.0176(6) 0.0239(6) 0.0016(5) 0.0025(5) -0.0003(5)
C71 0.0200(6) 0.0179(6) 0.0151(6) -0.0019(5) 0.0001(4) 0.0003(5)
C69 0.0188(6) 0.0368(8) 0.0280(7) 0.0006(6) 0.0038(5) 0.0043(6)
C83 0.0206(6) 0.0253(7) 0.0267(7) -0.0034(5) 0.0020(5) 0.0033(5)
C79 0.0235(6) 0.0193(6) 0.0243(6) -0.0030(5) 0.0008(5) 0.0006(5)
C72 0.0202(6) 0.0207(6) 0.0215(6) -0.0003(5) 0.0022(5) 0.0007(5)
C82 0.0215(6) 0.0286(7) 0.0269(7) -0.0043(5) -0.0021(5) -0.0007(6)
C80 0.0247(7) 0.0233(6) 0.0237(7) -0.0010(5) 0.0033(5) 0.0027(5)
C68 0.0210(7) 0.0527(10) 0.0277(7) -0.0027(6) -0.0026(5) 0.0051(7)
C811 0.0291(7) 0.0505(9) 0.0214(7) -0.0002(7) 0.0030(5) 0.0030(6)
C67 0.0279(7) 0.0454(8) 0.0208(7) -0.0024(6) 0.0020(5) 0.0048(6)
C81 0.0220(6) 0.0243(6) 0.0215(6) 0.0043(5) 0.0000(5) -0.0004(5)

loop_
_atom_type_symbol
_atom_type_description
_atom_type_scat_dispersion_real
_atom_type_scat_dispersion_imag
_atom_type_scat_source
C C 0.0181 0.0091 'International Tables Vol C Tables 4.2.6.8 and 6.1.1.4'
H H 0.0000 0.0000 'International Tables Vol C Tables 4.2.6.8 and 6.1.1.4'
O O 0.0492 0.0322 'International Tables Vol C Tables 4.2.6.8 and 6.1.1.4'

loop_
_geom_angle_atom_site_label_1
_geom_angle_atom_site_label_2
_geom_angle_atom_site_label_3
_geom_angle_site_symmetry_1
_geom_angle_site_symmetry_3
_geom_angle
_geom_angle_publ_flag
C10 O1 C2 . . 117.97(9) ?
C21 O3 C211 . . 117.40(11) ?
C10 C5 C6 . . 118.91(12) ?
C10 C5 C4 . . 120.07(11) ?
C6 C5 C4 . . 120.90(12) ?
O4 C4 C5 . . 121.84(12) ?
O4 C4 C3 . . 122.08(11) ?
C5 C4 C3 . . 116.05(11) ?
C7 C6 C5 . . 120.50(13) ?
C7 C6 H6 . . 119.8 ?
C5 C6 H6 . . 119.8 ?
C17 C3 C4 . . 117.37(11) ?
C17 C3 C2 . . 125.02(11) ?
C4 C3 C2 . . 117.61(10) ?
C3 C17 C18 . . 132.39(11) ?
C3 C17 H17 . . 113.8 ?
C18 C17 H17 . . 113.8 ?
O3 C21 C22 . . 115.51(12) ?
O3 C21 C20 . . 125.13(12) ?
C22 C21 C20 . . 119.35(12) ?
C8 C9 C10 . . 119.21(12) ?
C8 C9 H9 . . 120.4 ?
C10 C9 H9 . . 120.4 ?
C20 C19 C18 . . 121.50(11) ?
C20 C19 H19 . . 119.2 ?
C18 C19 H19 . . 119.2 ?
C22 C23 C18 . . 122.06(12) ?
C22 C23 H23 . . 119.0 ?
C18 C23 H23 . . 119.0 ?
C19 C18 C23 . . 117.07(12) ?
C19 C18 C17 . . 126.57(11) ?
C23 C18 C17 . . 116.33(11) ?
C15 C16 C11 . . 120.38(12) ?
C15 C16 H16 . . 119.8 ?
C11 C16 H16 . . 119.8 ?
O1 C2 C3 . . 112.32(9) ?
O1 C2 C11 . . 107.50(9) ?
C3 C2 C11 . . 114.82(10) ?
O1 C2 H2 . . 107.3 ?
C3 C2 H2 . . 107.3 ?
C11 C2 H2 . . 107.3 ?
C15 C14 C13 . . 120.21(12) ?
C15 C14 H14 . . 119.9 ?
C13 C14 H14 . . 119.9 ?
C14 C15 C16 . . 119.80(13) ?
C14 C15 H15 . . 120.1 ?
C16 C15 H15 . . 120.1 ?
O1 C10 C9 . . 116.44(11) ?
O1 C10 C5 . . 122.73(11) ?
C9 C10 C5 . . 120.74(12) ?
C12 C11 C16 . . 119.55(12) ?
C12 C11 C2 . . 122.99(11) ?
C16 C11 C2 . . 117.45(11) ?
C11 C12 C13 . . 120.08(12) ?
C11 C12 H12 . . 120.0 ?
C13 C12 H12 . . 120.0 ?
C19 C20 C21 . . 120.00(12) ?
C19 C20 H20 . . 120.0 ?
C21 C20 H20 . . 120.0 ?
C14 C13 C12 . . 119.96(13) ?
C14 C13 H13 . . 120.0 ?
C12 C13 H13 . . 120.0 ?
C9 C8 C7 . . 120.96(13) ?
C9 C8 H8 . . 119.5 ?
C7 C8 H8 . . 119.5 ?
C23 C22 C21 . . 120.01(12) ?
C23 C22 H22 . . 120.0 ?
C21 C22 H22 . . 120.0 ?
C6 C7 C8 . . 119.69(13) ?
C6 C7 H7 . . 120.2 ?
C8 C7 H7 . . 120.2 ?
O3 C211 H21A . . 109.5 ?
O3 C211 H21B . . 109.5 ?
H21A C211 H21B . . 109.5 ?
O3 C211 H21C . . 109.5 ?
H21A C211 H21C . . 109.5 ?
H21B C211 H21C . . 109.5 ?
C40 O31 C32 . . 117.69(9) ?
O31 C40 C39 . . 116.48(11) ?
O31 C40 C35 . . 122.69(11) ?
C39 C40 C35 . . 120.73(12) ?
C51 O33 C511 . . 118.08(11) ?
C42 C41 C46 . . 119.40(12) ?
C42 C41 C32 . . 123.58(12) ?
C46 C41 C32 . . 117.02(11) ?
C41 C42 C43 . . 120.03(13) ?
C41 C42 H42 . . 120.0 ?
C43 C42 H42 . . 120.0 ?
C47 C33 C34 . . 118.04(11) ?
C47 C33 C32 . . 124.20(11) ?
C34 C33 C32 . . 117.76(10) ?
C45 C46 C41 . . 120.51(13) ?
C45 C46 H46 . . 119.7 ?
C41 C46 H46 . . 119.7 ?
C49 C48 C53 . . 117.00(12) ?
C49 C48 C47 . . 126.19(11) ?
C53 C48 C47 . . 116.77(11) ?
C37 C36 C35 . . 120.48(12) ?
C37 C36 H36 . . 119.8 ?
C35 C36 H36 . . 119.8 ?
C33 C47 C48 . . 131.28(12) ?
C33 C47 H47 . . 114.4 ?
C48 C47 H47 . . 114.4 ?
C53 C52 C51 . . 120.09(12) ?
C53 C52 H52 . . 120.0 ?
C51 C52 H52 . . 120.0 ?
C40 C35 C36 . . 118.98(12) ?
C40 C35 C34 . . 120.14(11) ?
C36 C35 C34 . . 120.78(11) ?
C44 C43 C42 . . 120.14(13) ?
C44 C43 H43 . . 119.9 ?
C42 C43 H43 . . 119.9 ?
O34 C34 C35 . . 121.95(12) ?
O34 C34 C33 . . 121.99(11) ?
C35 C34 C33 . . 116.04(11) ?
C46 C45 C44 . . 119.82(13) ?
C46 C45 H45 . . 120.1 ?
C44 C45 H45 . . 120.1 ?
C36 C37 C38 . . 119.56(13) ?
C36 C37 H37 . . 120.2 ?
C38 C37 H37 . . 120.2 ?
O33 C51 C50 . . 125.32(12) ?
O33 C51 C52 . . 115.40(12) ?
C50 C51 C52 . . 119.28(12) ?
C49 C50 C51 . . 119.85(12) ?
C49 C50 H50 . . 120.1 ?
C51 C50 H50 . . 120.1 ?
C43 C44 C45 . . 120.09(13) ?
C43 C44 H44 . . 120.0 ?
C45 C44 H44 . . 120.0 ?
C50 C49 C48 . . 121.62(12) ?
C50 C49 H49 . . 119.2 ?
C48 C49 H49 . . 119.2 ?
C38 C39 C40 . . 119.20(12) ?
C38 C39 H39 . . 120.4 ?
C40 C39 H39 . . 120.4 ?
O31 C32 C33 . . 112.68(10) ?
O31 C32 C41 . . 107.63(9) ?
C33 C32 C41 . . 114.85(10) ?
O31 C32 H32 . . 107.1 ?
C33 C32 H32 . . 107.1 ?
C41 C32 H32 . . 107.1 ?
C52 C53 C48 . . 122.15(13) ?
C52 C53 H53 . . 118.9 ?
C48 C53 H53 . . 118.9 ?
C39 C38 C37 . . 121.05(12) ?
C39 C38 H38 . . 119.5 ?
C37 C38 H38 . . 119.5 ?
O33 C511 H51A . . 109.5 ?
O33 C511 H51B . . 109.5 ?
H51A C511 H51B . . 109.5 ?
O33 C511 H51C . . 109.5 ?
H51A C511 H51C . . 109.5 ?
H51B C511 H51C . . 109.5 ?
C70 O61 C62 . . 116.70(9) ?
C81 O63 C811 . . 117.16(11) ?
C77 C63 C64 . . 117.28(11) ?
C77 C63 C62 . . 125.43(11) ?
C64 C63 C62 . . 117.27(11) ?
O61 C70 C69 . . 117.16(11) ?
O61 C70 C65 . . 122.19(11) ?
C69 C70 C65 . . 120.56(12) ?
O61 C62 C63 . . 111.65(10) ?
O61 C62 C71 . . 107.38(10) ?
C63 C62 C71 . . 115.04(10) ?
O61 C62 H62 . . 107.5 ?
C63 C62 H62 . . 107.5 ?
C71 C62 H62 . . 107.5 ?
C71 C76 C75 . . 119.88(12) ?
C71 C76 H76 . . 120.1 ?
C75 C76 H76 . . 120.1 ?
C63 C77 C78 . . 132.10(12) ?
C63 C77 H77 . . 114.0 ?
C78 C77 H77 . . 114.0 ?
O64 C64 C65 . . 121.73(12) ?
O64 C64 C63 . . 121.96(12) ?
C65 C64 C63 . . 116.29(11) ?
C67 C66 C65 . . 120.28(12) ?
C67 C66 H66 . . 119.9 ?
C65 C66 H66 . . 119.9 ?
C74 C75 C76 . . 120.42(13) ?
C74 C75 H75 . . 119.8 ?
C76 C75 H75 . . 119.8 ?
C70 C65 C66 . . 119.30(12) ?
C70 C65 C64 . . 119.75(11) ?
C66 C65 C64 . . 120.87(11) ?
C75 C74 C73 . . 119.94(12) ?
C75 C74 H74 . . 120.0 ?
C73 C74 H74 . . 120.0 ?
C72 C73 C74 . . 119.84(12) ?
C72 C73 H73 . . 120.1 ?
C74 C73 H73 . . 120.1 ?
C79 C78 C83 . . 117.02(12) ?
C79 C78 C77 . . 126.46(12) ?
C83 C78 C77 . . 116.50(11) ?
C76 C71 C72 . . 119.30(12) ?
C76 C71 C62 . . 123.07(11) ?
C72 C71 C62 . . 117.61(11) ?
C68 C69 C70 . . 119.13(13) ?
C68 C69 H69 . . 120.4 ?
C70 C69 H69 . . 120.4 ?
C82 C83 C78 . . 122.35(12) ?
C82 C83 H83 . . 118.8 ?
C78 C83 H83 . . 118.8 ?
C80 C79 C78 . . 121.33(12) ?
C80 C79 H79 . . 119.3 ?
C78 C79 H79 . . 119.3 ?
C73 C72 C71 . . 120.60(12) ?
C73 C72 H72 . . 119.7 ?
C71 C72 H72 . . 119.7 ?
C83 C82 C81 . . 119.67(12) ?
C83 C82 H82 . . 120.2 ?
C81 C82 H82 . . 120.2 ?
C79 C80 C81 . . 120.11(12) ?
C79 C80 H80 . . 119.9 ?
C81 C80 H80 . . 119.9 ?
C69 C68 C67 . . 121.23(13) ?
C69 C68 H68 . . 119.4 ?
C67 C68 H68 . . 119.4 ?
O63 C811 H81A . . 109.5 ?
O63 C811 H81B . . 109.5 ?
H81A C811 H81B . . 109.5 ?
O63 C811 H81C . . 109.5 ?
H81A C811 H81C . . 109.5 ?
H81B C811 H81C . . 109.5 ?
C66 C67 C68 . . 119.50(13) ?
C66 C67 H67 . . 120.3 ?
C68 C67 H67 . . 120.3 ?
O63 C81 C82 . . 115.48(12) ?
O63 C81 C80 . . 125.02(12) ?
C82 C81 C80 . . 119.50(12) ?

loop_
_geom_bond_atom_site_label_1
_geom_bond_atom_site_label_2
_geom_bond_site_symmetry_2
_geom_bond_distance
_geom_bond_publ_flag
O1 C10 . 1.3623(15) ?
O1 C2 . 1.4600(14) ?
O4 C4 . 1.2287(16) ?
O3 C21 . 1.3565(16) ?
O3 C211 . 1.4308(18) ?
C5 C10 . 1.4000(18) ?
C5 C6 . 1.4038(19) ?
C5 C4 . 1.4717(17) ?
C4 C3 . 1.4941(17) ?
C6 C7 . 1.3786(19) ?
C6 H6 . 0.9500 ?
C3 C17 . 1.3451(18) ?
C3 C2 . 1.5052(16) ?
C17 C18 . 1.4597(18) ?
C17 H17 . 0.9500 ?
C21 C22 . 1.395(2) ?
C21 C20 . 1.3983(18) ?
C9 C8 . 1.383(2) ?
C9 C10 . 1.3923(18) ?
C9 H9 . 0.9500 ?
C19 C20 . 1.3919(18) ?
C19 C18 . 1.4007(18) ?
C19 H19 . 0.9500 ?
C23 C22 . 1.3778(19) ?
C23 C18 . 1.4082(18) ?
C23 H23 . 0.9500 ?
C16 C15 . 1.3910(19) ?
C16 C11 . 1.3946(18) ?
C16 H16 . 0.9500 ?
C2 C11 . 1.5218(17) ?
C2 H2 . 1.0000 ?
C14 C15 . 1.387(2) ?
C14 C13 . 1.389(2) ?
C14 H14 . 0.9500 ?
C15 H15 . 0.9500 ?
C11 C12 . 1.3902(18) ?
C12 C13 . 1.3953(19) ?
C12 H12 . 0.9500 ?
C20 H20 . 0.9500 ?
C13 H13 . 0.9500 ?
C8 C7 . 1.396(2) ?
C8 H8 . 0.9500 ?
C22 H22 . 0.9500 ?
C7 H7 . 0.9500 ?
C211 H21A . 0.9800 ?
C211 H21B . 0.9800 ?
C211 H21C . 0.9800 ?
O31 C40 . 1.3631(15) ?
O31 C32 . 1.4584(14) ?
O34 C34 . 1.2299(16) ?
C40 C39 . 1.3948(18) ?
C40 C35 . 1.3970(18) ?
O33 C51 . 1.3572(16) ?
O33 C511 . 1.4271(18) ?
C41 C42 . 1.3900(18) ?
C41 C46 . 1.3953(18) ?
C41 C32 . 1.5174(17) ?
C42 C43 . 1.3939(19) ?
C42 H42 . 0.9500 ?
C33 C47 . 1.3453(18) ?
C33 C34 . 1.4918(17) ?
C33 C32 . 1.5057(16) ?
C46 C45 . 1.384(2) ?
C46 H46 . 0.9500 ?
C48 C49 . 1.3998(18) ?
C48 C53 . 1.4061(18) ?
C48 C47 . 1.4619(18) ?
C36 C37 . 1.3779(19) ?
C36 C35 . 1.4051(18) ?
C36 H36 . 0.9500 ?
C47 H47 . 0.9500 ?
C52 C53 . 1.374(2) ?
C52 C51 . 1.398(2) ?
C52 H52 . 0.9500 ?
C35 C34 . 1.4730(17) ?
C43 C44 . 1.383(2) ?
C43 H43 . 0.9500 ?
C45 C44 . 1.391(2) ?
C45 H45 . 0.9500 ?
C37 C38 . 1.400(2) ?
C37 H37 . 0.9500 ?
C51 C50 . 1.3959(18) ?
C50 C49 . 1.3952(18) ?
C50 H50 . 0.9500 ?
C44 H44 . 0.9500 ?
C49 H49 . 0.9500 ?
C39 C38 . 1.379(2) ?
C39 H39 . 0.9500 ?
C32 H32 . 1.0000 ?
C53 H53 . 0.9500 ?
C38 H38 . 0.9500 ?
C511 H51A . 0.9800 ?
C511 H51B . 0.9800 ?
C511 H51C . 0.9800 ?
O61 C70 . 1.3656(16) ?
O61 C62 . 1.4592(14) ?
O64 C64 . 1.2284(16) ?
O63 C81 . 1.3597(16) ?
O63 C811 . 1.4345(18) ?
C63 C77 . 1.3466(18) ?
C63 C64 . 1.4902(18) ?
C63 C62 . 1.5072(17) ?
C70 C69 . 1.3927(19) ?
C70 C65 . 1.3953(18) ?
C62 C71 . 1.5205(17) ?
C62 H62 . 1.0000 ?
C76 C71 . 1.3904(18) ?
C76 C75 . 1.3954(19) ?
C76 H76 . 0.9500 ?
C77 C78 . 1.4576(18) ?
C77 H77 . 0.9500 ?
C64 C65 . 1.4738(18) ?
C66 C67 . 1.378(2) ?
C66 C65 . 1.4013(19) ?
C66 H66 . 0.9500 ?
C75 C74 . 1.384(2) ?
C75 H75 . 0.9500 ?
C74 C73 . 1.390(2) ?
C74 H74 . 0.9500 ?
C73 C72 . 1.3855(19) ?
C73 H73 . 0.9500 ?
C78 C79 . 1.3998(18) ?
C78 C83 . 1.4020(19) ?
C71 C72 . 1.3982(18) ?
C69 C68 . 1.377(2) ?
C69 H69 . 0.9500 ?
C83 C82 . 1.377(2) ?
C83 H83 . 0.9500 ?
C79 C80 . 1.3896(19) ?
C79 H79 . 0.9500 ?
C72 H72 . 0.9500 ?
C82 C81 . 1.393(2) ?
C82 H82 . 0.9500 ?
C80 C81 . 1.3932(19) ?
C80 H80 . 0.9500 ?
C68 C67 . 1.397(2) ?
C68 H68 . 0.9500 ?
C811 H81A . 0.9800 ?
C811 H81B . 0.9800 ?
C811 H81C . 0.9800 ?
C67 H67 . 0.9500 ?

loop_
_geom_hbond_atom_site_label_D
_geom_hbond_atom_site_label_H
_geom_hbond_atom_site_label_A
_geom_hbond_site_symmetry_A
_geom_hbond_distance_DH
_geom_hbond_distance_HA
_geom_hbond_distance_DA
_geom_hbond_angle_DHA
C2 H2 O34 2_556 1.00 2.45 3.3434(15) 148.1
C6 H6 O61 2 0.95 2.40 3.2676(16) 151.0
C14 H14 O1 1_565 0.95 2.46 3.3750(15) 161.4
C32 H32 O64 4_666 1.00 2.37 3.2348(15) 143.8
C36 H36 O1 2_546 0.95 2.42 3.2733(15) 149.7
C44 H44 O31 1_565 0.95 2.42 3.3399(16) 162.0
C62 H62 O4 2_545 1.00 2.48 3.3629(15) 146.4
C66 H66 O31 4_565 0.95 2.48 3.3725(15) 157.4
C74 H74 O61 1_565 0.95 2.49 3.4018(15) 160.7

loop_
_geom_torsion_atom_site_label_1
_geom_torsion_atom_site_label_2
_geom_torsion_atom_site_label_3
_geom_torsion_atom_site_label_4
_geom_torsion_site_symmetry_1
_geom_torsion_site_symmetry_2
_geom_torsion_site_symmetry_3
_geom_torsion_site_symmetry_4
_geom_torsion
_geom_torsion_publ_flag
C10 C5 C4 O4 . . . . 172.55(12) ?
C6 C5 C4 O4 . . . . -3.4(2) ?
C10 C5 C4 C3 . . . . -5.40(17) ?
C6 C5 C4 C3 . . . . 178.69(11) ?
C10 C5 C6 C7 . . . . -0.1(2) ?
C4 C5 C6 C7 . . . . 175.82(13) ?
O4 C4 C3 C17 . . . . -12.43(18) ?
C5 C4 C3 C17 . . . . 165.51(11) ?
O4 C4 C3 C2 . . . . 168.13(12) ?
C5 C4 C3 C2 . . . . -13.93(16) ?
C4 C3 C17 C18 . . . . -179.20(12) ?
C2 C3 C17 C18 . . . . 0.2(2) ?
C211 O3 C21 C22 . . . . 173.76(12) ?
C211 O3 C21 C20 . . . . -6.13(19) ?
C20 C19 C18 C23 . . . . -0.82(18) ?
C20 C19 C18 C17 . . . . -178.53(12) ?
C22 C23 C18 C19 . . . . 0.60(19) ?
C22 C23 C18 C17 . . . . 178.55(12) ?
C3 C17 C18 C19 . . . . -18.2(2) ?
C3 C17 C18 C23 . . . . 164.12(13) ?
C10 O1 C2 C3 . . . . -42.24(14) ?
C10 O1 C2 C11 . . . . 85.01(12) ?
C17 C3 C2 O1 . . . . -142.84(12) ?
C4 C3 C2 O1 . . . . 36.55(14) ?
C17 C3 C2 C11 . . . . 93.93(14) ?
C4 C3 C2 C11 . . . . -86.68(13) ?
C13 C14 C15 C16 . . . . -0.7(2) ?
C11 C16 C15 C14 . . . . -0.1(2) ?
C2 O1 C10 C9 . . . . -158.52(11) ?
C2 O1 C10 C5 . . . . 24.89(16) ?
C8 C9 C10 O1 . . . . -176.47(12) ?
C8 C9 C10 C5 . . . . 0.2(2) ?
C6 C5 C10 O1 . . . . 176.38(11) ?
C4 C5 C10 O1 . . . . 0.38(18) ?
C6 C5 C10 C9 . . . . -0.07(19) ?
C4 C5 C10 C9 . . . . -176.07(12) ?
C15 C16 C11 C12 . . . . 0.72(19) ?
C15 C16 C11 C2 . . . . -177.83(12) ?
O1 C2 C11 C12 . . . . -114.83(12) ?
C3 C2 C11 C12 . . . . 10.94(17) ?
O1 C2 C11 C16 . . . . 63.66(14) ?
C3 C2 C11 C16 . . . . -170.57(10) ?
C16 C11 C12 C13 . . . . -0.59(18) ?
C2 C11 C12 C13 . . . . 177.87(11) ?
C18 C19 C20 C21 . . . . 0.85(19) ?
O3 C21 C20 C19 . . . . 179.27(12) ?
C22 C21 C20 C19 . . . . -0.62(19) ?
C15 C14 C13 C12 . . . . 0.8(2) ?
C11 C12 C13 C14 . . . . -0.16(19) ?
C10 C9 C8 C7 . . . . -0.1(2) ?
C18 C23 C22 C21 . . . . -0.4(2) ?
O3 C21 C22 C23 . . . . -179.49(12) ?
C20 C21 C22 C23 . . . . 0.4(2) ?
C5 C6 C7 C8 . . . . 0.2(2) ?
C9 C8 C7 C6 . . . . -0.1(2) ?
C32 O31 C40 C39 . . . . -157.69(11) ?
C32 O31 C40 C35 . . . . 25.97(16) ?
C46 C41 C42 C43 . . . . -0.85(18) ?
C32 C41 C42 C43 . . . . 179.11(12) ?
C42 C41 C46 C45 . . . . 1.01(19) ?
C32 C41 C46 C45 . . . . -178.95(12) ?
C34 C33 C47 C48 . . . . 177.83(12) ?
C32 C33 C47 C48 . . . . -2.1(2) ?
C49 C48 C47 C33 . . . . -20.9(2) ?
C53 C48 C47 C33 . . . . 161.75(14) ?
O31 C40 C35 C36 . . . . 176.70(11) ?
C39 C40 C35 C36 . . . . 0.51(19) ?
O31 C40 C35 C34 . . . . 0.11(19) ?
C39 C40 C35 C34 . . . . -176.08(12) ?
C37 C36 C35 C40 . . . . -0.3(2) ?
C37 C36 C35 C34 . . . . 176.28(13) ?
C41 C42 C43 C44 . . . . 0.0(2) ?
C40 C35 C34 O34 . . . . 171.68(12) ?
C36 C35 C34 O34 . . . . -4.8(2) ?
C40 C35 C34 C33 . . . . -7.01(17) ?
C36 C35 C34 C33 . . . . 176.46(11) ?
C47 C33 C34 O34 . . . . -9.97(18) ?
C32 C33 C34 O34 . . . . 170.01(12) ?
C47 C33 C34 C35 . . . . 168.73(11) ?
C32 C33 C34 C35 . . . . -11.30(16) ?
C41 C46 C45 C44 . . . . -0.4(2) ?
C35 C36 C37 C38 . . . . 0.0(2) ?
C511 O33 C51 C50 . . . . -6.7(2) ?
C511 O33 C51 C52 . . . . 172.73(12) ?
C53 C52 C51 O33 . . . . -177.89(13) ?
C53 C52 C51 C50 . . . . 1.6(2) ?
O33 C51 C50 C49 . . . . 177.97(12) ?
C52 C51 C50 C49 . . . . -1.43(19) ?
C42 C43 C44 C45 . . . . 0.6(2) ?
C46 C45 C44 C43 . . . . -0.5(2) ?
C51 C50 C49 C48 . . . . 0.45(19) ?
C53 C48 C49 C50 . . . . 0.38(18) ?
C47 C48 C49 C50 . . . . -177.01(12) ?
O31 C40 C39 C38 . . . . -176.80(12) ?
C35 C40 C39 C38 . . . . -0.4(2) ?
C40 O31 C32 C33 . . . . -42.30(14) ?
C40 O31 C32 C41 . . . . 85.35(12) ?
C47 C33 C32 O31 . . . . -145.24(12) ?
C34 C33 C32 O31 . . . . 34.79(14) ?
C47 C33 C32 C41 . . . . 91.03(15) ?
C34 C33 C32 C41 . . . . -88.94(13) ?
C42 C41 C32 O31 . . . . -117.82(12) ?
C46 C41 C32 O31 . . . . 62.14(14) ?
C42 C41 C32 C33 . . . . 8.55(17) ?
C46 C41 C32 C33 . . . . -171.49(11) ?
C51 C52 C53 C48 . . . . -0.7(2) ?
C49 C48 C53 C52 . . . . -0.2(2) ?
C47 C48 C53 C52 . . . . 177.40(13) ?
C40 C39 C38 C37 . . . . 0.0(2) ?
C36 C37 C38 C39 . . . . 0.2(2) ?
C62 O61 C70 C69 . . . . -153.01(11) ?
C62 O61 C70 C65 . . . . 30.56(16) ?
C70 O61 C62 C63 . . . . -47.30(13) ?
C70 O61 C62 C71 . . . . 79.67(12) ?
C77 C63 C62 O61 . . . . -141.66(12) ?
C64 C63 C62 O61 . . . . 36.81(14) ?
C77 C63 C62 C71 . . . . 95.64(15) ?
C64 C63 C62 C71 . . . . -85.89(13) ?
C64 C63 C77 C78 . . . . -177.96(12) ?
C62 C63 C77 C78 . . . . 0.5(2) ?
C77 C63 C64 O64 . . . . -10.26(19) ?
C62 C63 C64 O64 . . . . 171.15(12) ?
C77 C63 C64 C65 . . . . 168.52(11) ?
C62 C63 C64 C65 . . . . -10.07(16) ?
C71 C76 C75 C74 . . . . 0.3(2) ?
O61 C70 C65 C66 . . . . 176.02(11) ?
C69 C70 C65 C66 . . . . -0.30(19) ?
O61 C70 C65 C64 . . . . -0.83(18) ?
C69 C70 C65 C64 . . . . -177.15(12) ?
C67 C66 C65 C70 . . . . 0.9(2) ?
C67 C66 C65 C64 . . . . 177.67(13) ?
O64 C64 C65 C70 . . . . 169.77(13) ?
C63 C64 C65 C70 . . . . -9.01(17) ?
O64 C64 C65 C66 . . . . -7.0(2) ?
C63 C64 C65 C66 . . . . 174.19(11) ?
C76 C75 C74 C73 . . . . 0.5(2) ?
C75 C74 C73 C72 . . . . -0.4(2) ?
C63 C77 C78 C79 . . . . -21.0(2) ?
C63 C77 C78 C83 . . . . 160.18(14) ?
C75 C76 C71 C72 . . . . -1.11(19) ?
C75 C76 C71 C62 . . . . 177.25(12) ?
O61 C62 C71 C76 . . . . -119.98(12) ?
C63 C62 C71 C76 . . . . 4.98(17) ?
O61 C62 C71 C72 . . . . 58.40(14) ?
C63 C62 C71 C72 . . . . -176.64(11) ?
O61 C70 C69 C68 . . . . -176.75(13) ?
C65 C70 C69 C68 . . . . -0.3(2) ?
C79 C78 C83 C82 . . . . 1.7(2) ?
C77 C78 C83 C82 . . . . -179.34(12) ?
C83 C78 C79 C80 . . . . -1.62(19) ?
C77 C78 C79 C80 . . . . 179.56(12) ?
C74 C73 C72 C71 . . . . -0.5(2) ?
C76 C71 C72 C73 . . . . 1.22(19) ?
C62 C71 C72 C73 . . . . -177.23(12) ?
C78 C83 C82 C81 . . . . -0.6(2) ?
C78 C79 C80 C81 . . . . 0.5(2) ?
C70 C69 C68 C67 . . . . 0.3(2) ?
C65 C66 C67 C68 . . . . -0.8(2) ?
C69 C68 C67 C66 . . . . 0.3(3) ?
C811 O63 C81 C82 . . . . 176.45(12) ?
C811 O63 C81 C80 . . . . -3.50(19) ?
C83 C82 C81 O63 . . . . 179.47(12) ?
C83 C82 C81 C80 . . . . -0.6(2) ?
C79 C80 C81 O63 . . . . -179.39(12) ?
C79 C80 C81 C82 . . . . 0.7(2) ?

_cod_database_fobs_code 2022183
